data_2229401
loop_
_publ_author_name
'Fadlalla, Mohamed I.'
'Friedrich, Holger B.'
'Maguire, Glenn E. M.'
'Omondi, Bernard'

_publ_section_title
;
 <i>tert</i>-Butyl 2-hydroxy-3-(4-methylbenzenesulfonamido)butanoate
;
_journal_coeditor_code HG2795
_journal_issue 3
_journal_name_full 'Acta Crystallographica Section E'
_journal_page_first o648
_journal_paper_doi 10.1107/S1600536811004934
_journal_volume 67
_journal_year 2011
_chemical_formula_iupac 'C15 H23 N O5 S'
_chemical_formula_moiety 'C15 H23 N O5 S'
_chemical_formula_sum 'C15 H23 N O5 S'
_chemical_formula_weight 329.4
_chemical_name_systematic
;
<i>tert</i>-Butyl 2-hydroxy-3-(4-methylbenzenesulfonamido)butanoate
;
_space_group_IT_number 2
_symmetry_cell_setting triclinic
_symmetry_space_group_name_Hall '-P 1'
_symmetry_space_group_name_H-M 'P -1'
_atom_sites_solution_hydrogens geom
_atom_sites_solution_primary direct
_atom_sites_solution_secondary difmap
_audit_conform_dict_name cif_core.dic
_audit_conform_dict_version 2.4
_audit_creation_method 'WinGX routine CIF_UPDATE'
_cell_angle_alpha 119.342(2)
_cell_angle_beta 92.307(2)
_cell_angle_gamma 93.422(2)
_cell_formula_units_Z 2
_cell_length_a 9.6038(8)
_cell_length_b 9.9059(8)
_cell_length_c 10.1064(11)
_cell_measurement_reflns_used 24635
_cell_measurement_temperature 100(2)
_cell_measurement_theta_max 28.45
_cell_measurement_theta_min 2.13
_cell_volume 833.95(13)
_computing_cell_refinement 'SAINT-Plus (Bruker, 2007)'
_computing_data_collection 'APEX2 (Bruker, 2007)'
_computing_data_reduction 'SAINT-Plus and XPREP (Bruker, 2007)'
_computing_molecular_graphics 'DIAMOND (Brandenburg & Putz, 2005) and ORTEP-3 (Farrugia, 1997)'
_computing_publication_material 'WinGX (Farrugia, 1999)'
_computing_structure_refinement 'SHELXL97 (Sheldrick, 2008)'
_computing_structure_solution 'SHELXS97 (Sheldrick, 2008)'
_diffrn_ambient_temperature 100(2)
_diffrn_measured_fraction_theta_full 0.996
_diffrn_measured_fraction_theta_max 0.996
_diffrn_measurement_device_type 'Bruker X8 APEXII 4K Kappa CCD'
_diffrn_measurement_method '\f and \w'
_diffrn_radiation_monochromator graphite
_diffrn_radiation_type MoK\a
_diffrn_radiation_wavelength 0.71073
_diffrn_reflns_av_R_equivalents 0.0307
_diffrn_reflns_limit_h_max 12
_diffrn_reflns_limit_h_min -12
_diffrn_reflns_limit_k_max 13
_diffrn_reflns_limit_k_min -13
_diffrn_reflns_limit_l_max 13
_diffrn_reflns_limit_l_min -13
_diffrn_reflns_number 24635
_diffrn_reflns_theta_full 28.45
_diffrn_reflns_theta_max 28.45
_diffrn_reflns_theta_min 2.13
_diffrn_standards_decay_% 0
_diffrn_standards_interval_count 0
_diffrn_standards_interval_time 0
_diffrn_standards_number 0
_exptl_absorpt_coefficient_mu 0.216
_exptl_absorpt_correction_T_max 0.9704
_exptl_absorpt_correction_T_min 0.954
_exptl_absorpt_correction_type multi-scan
_exptl_absorpt_process_details '(SADABS; Bruker, 2007)'
_exptl_crystal_colour colourless
_exptl_crystal_density_diffrn 1.312
_exptl_crystal_density_method 'not measured'
_exptl_crystal_description block
_exptl_crystal_F_000 352
_exptl_crystal_size_max 0.22
_exptl_crystal_size_mid 0.18
_exptl_crystal_size_min 0.14
_refine_diff_density_max 0.446
_refine_diff_density_min -0.385
_refine_ls_extinction_method none
_refine_ls_goodness_of_fit_ref 1.046
_refine_ls_hydrogen_treatment mixed
_refine_ls_matrix_type full
_refine_ls_number_parameters 209
_refine_ls_number_reflns 4192
_refine_ls_number_restraints 0
_refine_ls_restrained_S_all 1.046
_refine_ls_R_factor_all 0.035
_refine_ls_R_factor_gt 0.0301
_refine_ls_shift/su_max 0.005
_refine_ls_shift/su_mean 0
_refine_ls_structure_factor_coef Fsqd
_refine_ls_weighting_details 'calc w=1/[\s^2^(Fo^2^)+(0.0395P)^2^+0.3237P] where P=(Fo^2^+2Fc^2^)/3'
_refine_ls_weighting_scheme calc
_refine_ls_wR_factor_gt 0.0788
_refine_ls_wR_factor_ref 0.0831
_reflns_number_gt 3712
_reflns_number_total 4192
_reflns_threshold_expression I>2sigma(I)
_cod_data_source_file hg2795.cif
_cod_data_source_block I
_cod_database_code 2229401
_cod_database_fobs_code 2229401

loop_
_symmetry_equiv_pos_as_xyz
'x, y, z'
'-x, -y, -z'

loop_
_atom_site_type_symbol
_atom_site_label
_atom_site_fract_x
_atom_site_fract_y
_atom_site_fract_z
_atom_site_U_iso_or_equiv
_atom_site_adp_type
_atom_site_calc_flag
_atom_site_refinement_flags
_atom_site_occupancy
_atom_site_disorder_assembly
_atom_site_disorder_group
C C1 0.74584(13) 1.08296(13) 0.93414(13) 0.0208(2) Uani d . 1 . .
H H1A 0.6562 1.118 0.9193 0.031 Uiso calc R 1 . .
H H1B 0.8195 1.1223 0.8942 0.031 Uiso calc R 1 . .
H H1C 0.7685 1.1225 1.0431 0.031 Uiso calc R 1 . .
C C2 0.87462(12) 0.84588(14) 0.86348(14) 0.0241(2) Uani d . 1 . .
H H2A 0.9444 0.8772 0.8132 0.036 Uiso calc R 1 . .
H H2B 0.8629 0.7322 0.8145 0.036 Uiso calc R 1 . .
H H2C 0.9061 0.8896 0.9712 0.036 Uiso calc R 1 . .
C C3 0.61532(13) 0.83957(14) 0.90149(13) 0.0222(2) Uani d . 1 . .
H H3A 0.6156 0.7262 0.8517 0.033 Uiso calc R 1 . .
H H3B 0.5263 0.8661 0.8736 0.033 Uiso calc R 1 . .
H H3C 0.627 0.8836 1.0122 0.033 Uiso calc R 1 . .
C C4 0.73538(11) 0.90605(13) 0.85019(12) 0.0165(2) Uani d . 1 . .
C C5 0.68030(10) 0.71782(12) 0.58068(12) 0.0145(2) Uani d . 1 . .
C C6 0.63194(11) 0.69956(12) 0.42678(12) 0.0151(2) Uani d . 1 . .
H H6 0.7064 0.7491 0.3939 0.018 Uiso calc R 1 . .
C C7 0.49600(11) 0.77696(12) 0.43670(12) 0.0152(2) Uani d . 1 . .
H H7 0.5149 0.891 0.5094 0.018 Uiso calc R 1 . .
C C8 0.44465(12) 0.75423(15) 0.28179(13) 0.0223(2) Uani d . 1 . .
H H8A 0.3603 0.8085 0.2919 0.033 Uiso calc R 1 . .
H H8B 0.4228 0.643 0.2101 0.033 Uiso calc R 1 . .
H H8C 0.5178 0.7965 0.2438 0.033 Uiso calc R 1 . .
C C9 0.12195(11) 0.73713(13) 0.43575(12) 0.0166(2) Uani d . 1 . .
C C10 0.05152(11) 0.58888(13) 0.37062(13) 0.0177(2) Uani d . 1 . .
H H10 0.0739 0.5198 0.4067 0.021 Uiso calc R 1 . .
C C11 -0.05154(11) 0.54303(14) 0.25272(13) 0.0197(2) Uani d . 1 . .
H H11 -0.0984 0.4414 0.2071 0.024 Uiso calc R 1 . .
C C12 -0.08741(11) 0.64442(15) 0.19995(13) 0.0209(2) Uani d . 1 . .
C C13 -0.01768(12) 0.79315(15) 0.26927(14) 0.0233(2) Uani d . 1 . .
H H13 -0.0425 0.8639 0.2362 0.028 Uiso calc R 1 . .
C C14 0.08753(12) 0.84021(14) 0.38584(14) 0.0215(2) Uani d . 1 . .
H H14 0.1352 0.9413 0.4308 0.026 Uiso calc R 1 . .
C C15 -0.19933(13) 0.59239(18) 0.07100(15) 0.0296(3) Uani d . 1 . .
H H15A -0.1592 0.5302 -0.0263 0.044 Uiso calc R 1 . .
H H15B -0.2358 0.6838 0.0733 0.044 Uiso calc R 1 . .
H H15C -0.2756 0.5295 0.0824 0.044 Uiso calc R 1 . .
N N1 0.39695(9) 0.71013(11) 0.50168(10) 0.01484(18) Uani d . 1 . .
O O1 0.70108(8) 0.86607(8) 0.68847(8) 0.01528(15) Uani d . 1 . .
O O2 0.69788(8) 0.60683(9) 0.59739(9) 0.01913(17) Uani d . 1 . .
O O3 0.60741(8) 0.53975(9) 0.31707(9) 0.01922(17) Uani d . 1 . .
H H3 0.6564 0.4879 0.3431 0.029 Uiso calc R 1 . .
O O4 0.21687(9) 0.71817(10) 0.66814(9) 0.02355(18) Uani d . 1 . .
O O5 0.29082(9) 0.95624(10) 0.65376(10) 0.02641(19) Uani d . 1 . .
S S1 0.25877(3) 0.79036(3) 0.58022(3) 0.01691(8) Uani d . 1 . .
H H1D 0.3859(16) 0.6124(18) 0.4581(17) 0.025(4) Uiso d . 1 . .

loop_
_atom_site_aniso_label
_atom_site_aniso_U_11
_atom_site_aniso_U_22
_atom_site_aniso_U_33
_atom_site_aniso_U_12
_atom_site_aniso_U_13
_atom_site_aniso_U_23
C1 0.0283(6) 0.0164(5) 0.0150(5) -0.0004(4) -0.0005(4) 0.0059(4)
C2 0.0216(5) 0.0238(6) 0.0233(6) 0.0015(4) -0.0067(4) 0.0095(5)
C3 0.0261(6) 0.0222(5) 0.0196(5) 0.0003(4) 0.0039(4) 0.0114(5)
C4 0.0196(5) 0.0169(5) 0.0124(5) 0.0001(4) -0.0021(4) 0.0072(4)
C5 0.0108(4) 0.0148(5) 0.0162(5) 0.0007(4) 0.0006(4) 0.0065(4)
C6 0.0152(5) 0.0141(5) 0.0140(5) 0.0003(4) 0.0008(4) 0.0055(4)
C7 0.0159(5) 0.0144(5) 0.0160(5) 0.0000(4) -0.0002(4) 0.0083(4)
C8 0.0221(5) 0.0290(6) 0.0201(5) 0.0010(4) -0.0021(4) 0.0159(5)
C9 0.0138(5) 0.0186(5) 0.0178(5) 0.0042(4) 0.0029(4) 0.0088(4)
C10 0.0153(5) 0.0201(5) 0.0206(5) 0.0044(4) 0.0031(4) 0.0119(4)
C11 0.0152(5) 0.0230(5) 0.0211(5) 0.0016(4) 0.0018(4) 0.0112(5)
C12 0.0135(5) 0.0337(6) 0.0211(5) 0.0060(4) 0.0051(4) 0.0171(5)
C13 0.0196(5) 0.0310(6) 0.0306(6) 0.0089(5) 0.0064(5) 0.0229(5)
C14 0.0192(5) 0.0197(5) 0.0287(6) 0.0046(4) 0.0042(4) 0.0140(5)
C15 0.0204(6) 0.0507(8) 0.0263(6) 0.0044(5) 0.0003(5) 0.0256(6)
N1 0.0145(4) 0.0121(4) 0.0174(4) 0.0014(3) 0.0016(3) 0.0068(4)
O1 0.0187(4) 0.0130(3) 0.0129(3) 0.0001(3) -0.0015(3) 0.0058(3)
O2 0.0199(4) 0.0148(4) 0.0221(4) 0.0016(3) -0.0027(3) 0.0090(3)
O3 0.0220(4) 0.0143(4) 0.0157(4) 0.0026(3) -0.0009(3) 0.0031(3)
O4 0.0227(4) 0.0316(5) 0.0163(4) 0.0011(3) 0.0028(3) 0.0118(4)
O5 0.0257(4) 0.0159(4) 0.0268(4) 0.0034(3) 0.0006(3) 0.0022(3)
S1 0.01644(13) 0.01627(13) 0.01483(13) 0.00257(9) 0.00163(9) 0.00506(10)

loop_
_atom_type_symbol
_atom_type_description
_atom_type_scat_dispersion_real
_atom_type_scat_dispersion_imag
_atom_type_scat_source
C C 0.0033 0.0016 'International Tables Vol C Tables 4.2.6.8 and 6.1.1.4'
H H 0 0 'International Tables Vol C Tables 4.2.6.8 and 6.1.1.4'
N N 0.0061 0.0033 'International Tables Vol C Tables 4.2.6.8 and 6.1.1.4'
O O 0.0106 0.006 'International Tables Vol C Tables 4.2.6.8 and 6.1.1.4'
S S 0.1246 0.1234 'International Tables Vol C Tables 4.2.6.8 and 6.1.1.4'

loop_
_geom_angle_atom_site_label_1
_geom_angle_atom_site_label_2
_geom_angle_atom_site_label_3
_geom_angle_site_symmetry_1
_geom_angle_site_symmetry_3
_geom_angle
_geom_angle_publ_flag
C4 C1 H1A . . 109.5 ?
C4 C1 H1B . . 109.5 ?
H1A C1 H1B . . 109.5 ?
C4 C1 H1C . . 109.5 ?
H1A C1 H1C . . 109.5 ?
H1B C1 H1C . . 109.5 ?
C4 C2 H2A . . 109.5 ?
C4 C2 H2B . . 109.5 ?
H2A C2 H2B . . 109.5 ?
C4 C2 H2C . . 109.5 ?
H2A C2 H2C . . 109.5 ?
H2B C2 H2C . . 109.5 ?
C4 C3 H3A . . 109.5 ?
C4 C3 H3B . . 109.5 ?
H3A C3 H3B . . 109.5 ?
C4 C3 H3C . . 109.5 ?
H3A C3 H3C . . 109.5 ?
H3B C3 H3C . . 109.5 ?
O1 C4 C1 . . 102.44(8) ?
O1 C4 C2 . . 109.60(9) ?
C1 C4 C2 . . 111.41(9) ?
O1 C4 C3 . . 108.99(9) ?
C1 C4 C3 . . 111.22(9) ?
C2 C4 C3 . . 112.66(10) ?
O2 C5 O1 . . 125.85(10) ?
O2 C5 C6 . . 122.05(9) ?
O1 C5 C6 . . 112.09(9) ?
O3 C6 C5 . . 109.87(8) ?
O3 C6 C7 . . 108.58(8) ?
C5 C6 C7 . . 110.83(8) ?
O3 C6 H6 . . 109.2 ?
C5 C6 H6 . . 109.2 ?
C7 C6 H6 . . 109.2 ?
N1 C7 C8 . . 114.28(9) ?
N1 C7 C6 . . 105.79(8) ?
C8 C7 C6 . . 110.98(9) ?
N1 C7 H7 . . 108.5 ?
C8 C7 H7 . . 108.5 ?
C6 C7 H7 . . 108.5 ?
C7 C8 H8A . . 109.5 ?
C7 C8 H8B . . 109.5 ?
H8A C8 H8B . . 109.5 ?
C7 C8 H8C . . 109.5 ?
H8A C8 H8C . . 109.5 ?
H8B C8 H8C . . 109.5 ?
C14 C9 C10 . . 120.57(10) ?
C14 C9 S1 . . 120.59(9) ?
C10 C9 S1 . . 118.82(8) ?
C11 C10 C9 . . 119.49(10) ?
C11 C10 H10 . . 120.3 ?
C9 C10 H10 . . 120.3 ?
C10 C11 C12 . . 120.95(11) ?
C10 C11 H11 . . 119.5 ?
C12 C11 H11 . . 119.5 ?
C13 C12 C11 . . 118.43(10) ?
C13 C12 C15 . . 121.30(11) ?
C11 C12 C15 . . 120.27(11) ?
C14 C13 C12 . . 121.41(10) ?
C14 C13 H13 . . 119.3 ?
C12 C13 H13 . . 119.3 ?
C13 C14 C9 . . 119.13(11) ?
C13 C14 H14 . . 120.4 ?
C9 C14 H14 . . 120.4 ?
C12 C15 H15A . . 109.5 ?
C12 C15 H15B . . 109.5 ?
H15A C15 H15B . . 109.5 ?
C12 C15 H15C . . 109.5 ?
H15A C15 H15C . . 109.5 ?
H15B C15 H15C . . 109.5 ?
C7 N1 S1 . . 123.52(7) ?
C7 N1 H1D . . 116.2(10) ?
S1 N1 H1D . . 112.5(10) ?
C5 O1 C4 . . 119.50(8) ?
C6 O3 H3 . . 109.5 ?
O5 S1 O4 . . 120.06(5) ?
O5 S1 N1 . . 107.61(5) ?
O4 S1 N1 . . 105.57(5) ?
O5 S1 C9 . . 108.09(5) ?
O4 S1 C9 . . 106.33(5) ?
N1 S1 C9 . . 108.80(5) ?

loop_
_geom_bond_atom_site_label_1
_geom_bond_atom_site_label_2
_geom_bond_site_symmetry_2
_geom_bond_distance
_geom_bond_publ_flag
C1 C4 . 1.5218(15) ?
C1 H1A . 0.98 ?
C1 H1B . 0.98 ?
C1 H1C . 0.98 ?
C2 C4 . 1.5235(15) ?
C2 H2A . 0.98 ?
C2 H2B . 0.98 ?
C2 H2C . 0.98 ?
C3 C4 . 1.5245(16) ?
C3 H3A . 0.98 ?
C3 H3B . 0.98 ?
C3 H3C . 0.98 ?
C4 O1 . 1.4978(12) ?
C5 O2 . 1.2115(13) ?
C5 O1 . 1.3277(12) ?
C5 C6 . 1.5244(14) ?
C6 O3 . 1.4161(12) ?
C6 C7 . 1.5353(14) ?
C6 H6 . 1 ?
C7 N1 . 1.4750(13) ?
C7 C8 . 1.5245(15) ?
C7 H7 . 1 ?
C8 H8A . 0.98 ?
C8 H8B . 0.98 ?
C8 H8C . 0.98 ?
C9 C14 . 1.3921(15) ?
C9 C10 . 1.3949(15) ?
C9 S1 . 1.7733(11) ?
C10 C11 . 1.3881(15) ?
C10 H10 . 0.95 ?
C11 C12 . 1.4012(16) ?
C11 H11 . 0.95 ?
C12 C13 . 1.3938(18) ?
C12 C15 . 1.5106(16) ?
C13 C14 . 1.3914(17) ?
C13 H13 . 0.95 ?
C14 H14 . 0.95 ?
C15 H15A . 0.98 ?
C15 H15B . 0.98 ?
C15 H15C . 0.98 ?
N1 S1 . 1.6172(9) ?
N1 H1D . 0.842(16) ?
O3 H3 . 0.84 ?
O4 S1 . 1.4422(9) ?
O5 S1 . 1.4393(9) ?

loop_
_geom_hbond_atom_site_label_D
_geom_hbond_atom_site_label_H
_geom_hbond_atom_site_label_A
_geom_hbond_site_symmetry_A
_geom_hbond_distance_DH
_geom_hbond_distance_HA
_geom_hbond_distance_DA
_geom_hbond_angle_DHA
N1 H1D O2 2_666 0.842(16) 2.059(16) 2.8625(12) 159.5(14)
O3 H3 O4 2_666 0.84 2.40 3.2041(12) 162
C1 H1C O4 2_677 0.98 2.54 3.4936(14) 164

loop_
_geom_torsion_atom_site_label_1
_geom_torsion_atom_site_label_2
_geom_torsion_atom_site_label_3
_geom_torsion_atom_site_label_4
_geom_torsion_site_symmetry_1
_geom_torsion_site_symmetry_2
_geom_torsion_site_symmetry_3
_geom_torsion_site_symmetry_4
_geom_torsion
_geom_torsion_publ_flag
O2 C5 C6 O3 . . . . 2.43(14) ?
O1 C5 C6 O3 . . . . -178.31(8) ?
O2 C5 C6 C7 . . . . 122.43(11) ?
O1 C5 C6 C7 . . . . -58.31(11) ?
O3 C6 C7 N1 . . . . 67.16(10) ?
C5 C6 C7 N1 . . . . -53.61(11) ?
O3 C6 C7 C8 . . . . -57.32(11) ?
C5 C6 C7 C8 . . . . -178.09(9) ?
C14 C9 C10 C11 . . . . 1.46(16) ?
S1 C9 C10 C11 . . . . -177.12(8) ?
C9 C10 C11 C12 . . . . -1.07(17) ?
C10 C11 C12 C13 . . . . -0.37(17) ?
C10 C11 C12 C15 . . . . 179.70(10) ?
C11 C12 C13 C14 . . . . 1.47(17) ?
C15 C12 C13 C14 . . . . -178.60(11) ?
C12 C13 C14 C9 . . . . -1.10(18) ?
C10 C9 C14 C13 . . . . -0.39(17) ?
S1 C9 C14 C13 . . . . 178.17(9) ?
C8 C7 N1 S1 . . . . -76.81(11) ?
C6 C7 N1 S1 . . . . 160.79(7) ?
O2 C5 O1 C4 . . . . -6.69(15) ?
C6 C5 O1 C4 . . . . 174.08(8) ?
C1 C4 O1 C5 . . . . -178.29(9) ?
C2 C4 O1 C5 . . . . 63.33(12) ?
C3 C4 O1 C5 . . . . -60.39(12) ?
C7 N1 S1 O5 . . . . -33.34(10) ?
C7 N1 S1 O4 . . . . -162.69(8) ?
C7 N1 S1 C9 . . . . 83.54(9) ?
C14 C9 S1 O5 . . . . 15.26(11) ?
C10 C9 S1 O5 . . . . -166.16(9) ?
C14 C9 S1 O4 . . . . 145.40(9) ?
C10 C9 S1 O4 . . . . -36.01(10) ?
C14 C9 S1 N1 . . . . -101.32(10) ?
C10 C9 S1 N1 . . . . 77.26(9) ?

loop_
_cod_related_entry_id
_cod_related_entry_database
_cod_related_entry_code
1 ChemSpider 2036090
